data_7702467
loop_
_publ_author_name
'Rice, Craig R.'
'W\"orl, Stefan'
'Jeffery, John C.'
'Paul, Rowena L.'
'Ward, Michael D.'

_publ_section_title
;
 New multidentate ligands for supramolecular coordination chemistry:
 double and triple helical complexes of ligands containing pyridyl and
 thiazolyl donor units
;
_journal_issue 5
_journal_name_full 'Journal of the Chemical Society, Dalton Transactions'
_journal_page_first 550
_journal_paper_doi 10.1039/b007922g
_journal_year 2001
_chemical_formula_sum 'C52 H42 Cl4 Co2 N16 O24 S6'
_chemical_formula_weight 1727.04
_space_group_IT_number 15
_space_group_name_Hall '-C 2yc'
_space_group_name_H-M_alt 'C 1 2/c 1'
_symmetry_cell_setting monoclinic
_symmetry_space_group_name_H-M 'C 1 2/c 1'
_atom_sites_solution_hydrogens geom
_atom_sites_solution_primary direct
_atom_sites_solution_secondary difmap
_audit_creation_method SHELXL-97
_cell_angle_alpha 90.00
_cell_angle_beta 99.8610(10)
_cell_angle_gamma 90.00
_cell_formula_units_Z 4
_cell_length_a 13.2594(7)
_cell_length_b 23.1248(12)
_cell_length_c 22.4373(11)
_cell_measurement_temperature 173(2)
_cell_volume 6778.1(6)
_computing_structure_refinement 'SHELXL-97 (Sheldrick, 1997)'
_computing_structure_solution 'SHELXS-97 (Sheldrick, 1997)'
_diffrn_ambient_temperature 173(2)
_diffrn_measured_fraction_theta_full 0.993
_diffrn_measured_fraction_theta_max 0.993
_diffrn_measurement_device 'Siemens SMART Area Detector'
_diffrn_measurement_method '\w rotation with narrow frames (0.3 degrees)'
_diffrn_radiation_monochromator graphite
_diffrn_radiation_source 'fine-focus sealed tube'
_diffrn_radiation_type MoK\a
_diffrn_radiation_wavelength 0.71073
_diffrn_reflns_av_R_equivalents 0.0317
_diffrn_reflns_av_sigmaI/netI 0.0445
_diffrn_reflns_limit_h_max 17
_diffrn_reflns_limit_h_min -16
_diffrn_reflns_limit_k_max 20
_diffrn_reflns_limit_k_min -29
_diffrn_reflns_limit_l_max 29
_diffrn_reflns_limit_l_min -28
_diffrn_reflns_number 21778
_diffrn_reflns_theta_full 27.52
_diffrn_reflns_theta_max 27.52
_diffrn_reflns_theta_min 1.76
_exptl_absorpt_coefficient_mu 0.923
_exptl_absorpt_correction_T_max 0.87
_exptl_absorpt_correction_T_min 0.62
_exptl_absorpt_correction_type 'Empirical, pseudo-azimuthal scan (SADABS)'
_exptl_crystal_colour orange
_exptl_crystal_density_diffrn 1.692
_exptl_crystal_density_method 'not measured'
_exptl_crystal_description rod
_exptl_crystal_F_000 3504
_exptl_crystal_size_max 0.5
_exptl_crystal_size_mid 0.2
_exptl_crystal_size_min 0.15
_refine_diff_density_max 1.599
_refine_diff_density_min -1.282
_refine_diff_density_rms 0.155
_refine_ls_extinction_method none
_refine_ls_goodness_of_fit_ref 1.205
_refine_ls_hydrogen_treatment mixed
_refine_ls_matrix_type full
_refine_ls_number_parameters 469
_refine_ls_number_reflns 7757
_refine_ls_number_restraints 190
_refine_ls_restrained_S_all 1.264
_refine_ls_R_factor_all 0.1349
_refine_ls_R_factor_gt 0.1011
_refine_ls_shift/su_max 0.008
_refine_ls_shift/su_mean 0.001
_refine_ls_structure_factor_coef Fsqd
_refine_ls_weighting_details 'calc w=1/[\s^2^(Fo^2^)+(0.2000P)^2^+0.0000P] where P=(Fo^2^+2Fc^2^)/3'
_refine_ls_weighting_scheme calc
_refine_ls_wR_factor_gt 0.3078
_refine_ls_wR_factor_ref 0.3315
_reflns_number_gt 4840
_reflns_number_total 7757
_reflns_threshold_expression >2sigma(I)
_cod_data_source_file b007922g.txt
_cod_data_source_block girlfrim
_cod_original_sg_symbol_H-M C2/c
_cod_database_code 7702467

loop_
_symmetry_equiv_pos_as_xyz
'x, y, z'
'-x, y, -z+1/2'
'x+1/2, y+1/2, z'
'-x+1/2, y+1/2, -z+1/2'
'-x, -y, -z'
'x, -y, z-1/2'
'-x+1/2, -y+1/2, -z'
'x+1/2, -y+1/2, z-1/2'

loop_
_atom_site_label
_atom_site_type_symbol
_atom_site_fract_x
_atom_site_fract_y
_atom_site_fract_z
_atom_site_U_iso_or_equiv
_atom_site_adp_type
_atom_site_occupancy
_atom_site_symmetry_multiplicity
_atom_site_calc_flag
_atom_site_refinement_flags
Co1 Co 0.17168(6) 0.12591(3) 0.76601(4) 0.0406(3) Uani 1 1 d .
S14 S 0.09776(17) -0.05585(7) 0.82097(9) 0.0607(5) Uani 1 1 d .
S33 S 0.10044(17) 0.27130(8) 0.88772(9) 0.0621(6) Uani 1 1 d .
S53 S -0.0849(2) 0.16293(9) 0.93444(9) 0.0734(7) Uani 1 1 d .
N11 N 0.0980(4) 0.0524(2) 0.7997(2) 0.0417(12) Uani 1 1 d .
N21 N 0.2580(4) 0.0552(2) 0.7404(3) 0.0505(14) Uani 1 1 d .
N31 N 0.0955(4) 0.1958(2) 0.8033(2) 0.0395(11) Uani 1 1 d .
N41 N 0.2546(5) 0.1322(2) 0.8563(3) 0.0583(16) Uani 1 1 d .
N51 N -0.0928(4) 0.12700(19) 0.8257(2) 0.0375(11) Uani 1 1 d .
N61 N -0.2476(4) 0.1956(2) 0.7747(3) 0.0542(15) Uani 1 1 d .
C12 C 0.0288(5) 0.0435(2) 0.8381(3) 0.0410(14) Uani 1 1 d .
C13 C 0.0169(6) -0.0127(3) 0.8546(3) 0.0556(18) Uani 1 1 d .
H13 H -0.0273 -0.0256 0.8798 0.067 Uiso 1 1 calc R
C15 C 0.1411(5) 0.0028(3) 0.7877(3) 0.0451(15) Uani 1 1 d .
C22 C 0.2227(5) 0.0021(3) 0.7510(3) 0.0494(16) Uani 1 1 d .
C23 C 0.2601(6) -0.0477(3) 0.7304(3) 0.0596(19) Uani 1 1 d .
H23 H 0.2324 -0.0835 0.7375 0.071 Uiso 1 1 calc R
C24 C 0.3417(7) -0.0433(4) 0.6980(4) 0.070(2) Uani 1 1 d .
H24 H 0.3686 -0.0760 0.6823 0.084 Uiso 1 1 calc R
C25 C 0.3798(7) 0.0096(4) 0.6904(4) 0.071(2) Uani 1 1 d .
H25 H 0.4374 0.0133 0.6722 0.085 Uiso 1 1 calc R
C26 C 0.3344(6) 0.0588(4) 0.7092(4) 0.067(2) Uani 1 1 d .
H26 H 0.3579 0.0950 0.6999 0.080 Uiso 1 1 calc R
C32 C 0.1384(6) 0.2078(3) 0.8594(3) 0.0493(16) Uani 1 1 d .
C34 C 0.0220(6) 0.2836(3) 0.8204(3) 0.0502(16) Uani 1 1 d .
H34 H -0.0193 0.3161 0.8118 0.060 Uiso 1 1 calc R
C35 C 0.0278(5) 0.2396(2) 0.7809(3) 0.0403(13) Uani 1 1 d .
C42 C 0.2180(6) 0.1692(3) 0.8921(3) 0.0565(18) Uani 1 1 d .
C43 C 0.2483(8) 0.1720(3) 0.9532(4) 0.084(3) Uani 1 1 d .
H43 H 0.2200 0.1988 0.9765 0.100 Uiso 1 1 calc R
C44 C 0.3235(10) 0.1329(4) 0.9798(5) 0.125(6) Uani 1 1 d .
H44 H 0.3459 0.1329 1.0214 0.150 Uiso 1 1 calc R
C45 C 0.3635(9) 0.0948(4) 0.9435(5) 0.112(5) Uani 1 1 d .
H45 H 0.4130 0.0683 0.9603 0.135 Uiso 1 1 calc R
C46 C 0.3297(7) 0.0958(4) 0.8811(4) 0.078(3) Uani 1 1 d .
H46 H 0.3594 0.0711 0.8563 0.094 Uiso 1 1 calc R
C52 C -0.1298(5) 0.1663(3) 0.8590(3) 0.0466(15) Uani 1 1 d .
C54 C -0.0065(7) 0.1058(3) 0.9220(3) 0.060(2) Uani 1 1 d .
H54 H 0.0403 0.0877 0.9518 0.072 Uiso 1 1 calc R
C55 C -0.0233(5) 0.0914(3) 0.8623(3) 0.0442(14) Uani 1 1 d .
C62 C -0.2074(6) 0.2073(3) 0.8314(3) 0.0508(16) Uani 1 1 d .
C63 C -0.2373(8) 0.2539(3) 0.8608(5) 0.078(3) Uani 1 1 d .
H63 H -0.2070 0.2609 0.9007 0.093 Uiso 1 1 calc R
C64 C -0.3118(8) 0.2909(4) 0.8324(5) 0.085(3) Uani 1 1 d .
H64 H -0.3346 0.3222 0.8525 0.102 Uiso 1 1 calc R
C65 C -0.3501(7) 0.2794(4) 0.7736(6) 0.088(3) Uani 1 1 d .
H65 H -0.3992 0.3039 0.7524 0.105 Uiso 1 1 calc R
C66 C -0.3179(6) 0.2324(4) 0.7449(5) 0.070(2) Uani 1 1 d .
H66 H -0.3448 0.2258 0.7045 0.084 Uiso 1 1 calc R
Cl1 Cl 0.92269(13) 0.41615(8) 0.89612(8) 0.0537(5) Uani 1 1 d D
Cl2 Cl 0.8932(2) 0.84560(11) 0.90297(10) 0.0841(8) Uani 1 1 d D
O102 O 0.3541(10) 0.1400(5) 0.5906(6) 0.168(5) Uani 1 1 d U
N101 N 0.4300(11) 0.1688(6) 0.6015(7) 0.135(4) Uani 1 1 d U
C103 C 0.4885(13) 0.1781(10) 0.6460(8) 0.173(9) Uani 1 1 d U
O104 O 0.4254(18) 0.2053(6) 0.5433(7) 0.269(11) Uani 1 1 d U
O21 O 0.9859(10) 0.8536(6) 0.9381(8) 0.288(12) Uani 1 1 d DU
O22 O 0.8622(9) 0.7954(4) 0.9228(7) 0.198(6) Uani 1 1 d DU
O23 O 0.8384(13) 0.8893(5) 0.9181(7) 0.278(11) Uani 1 1 d DU
O24 O 0.9079(17) 0.8461(6) 0.8499(6) 0.333(14) Uani 1 1 d DU
O11 O 1.0191(6) 0.3953(4) 0.8973(4) 0.137(4) Uani 1 1 d DU
O12 O 0.9245(11) 0.4702(4) 0.8958(7) 0.251(9) Uani 1 1 d DU
O13 O 0.8736(12) 0.3929(5) 0.8451(7) 0.315(14) Uani 1 1 d DU
O14 O 0.8894(14) 0.3917(8) 0.9397(7) 0.402(18) Uani 1 1 d DU
N201 N 0.728(2) 1.0169(10) 0.9717(13) 0.256(11) Uani 1 1 d U
O204 O 0.863(2) 1.0070(7) 0.9843(9) 0.274(12) Uani 1 1 d U
O202 O 0.8136(10) 1.0226(7) 0.9128(7) 0.191(5) Uani 1 1 d U
C203 C 0.8124(18) 1.030(3) 1.0209(14) 0.40(3) Uani 1 1 d U

loop_
_atom_site_aniso_label
_atom_site_aniso_U_11
_atom_site_aniso_U_22
_atom_site_aniso_U_33
_atom_site_aniso_U_23
_atom_site_aniso_U_13
_atom_site_aniso_U_12
Co1 0.0441(5) 0.0295(5) 0.0464(5) -0.0098(3) 0.0024(4) 0.0014(3)
S14 0.0917(14) 0.0271(8) 0.0647(12) 0.0054(7) 0.0177(10) 0.0198(8)
S33 0.0891(14) 0.0375(9) 0.0525(10) -0.0188(7) -0.0083(9) 0.0136(9)
S53 0.131(2) 0.0478(11) 0.0445(10) -0.0002(8) 0.0242(11) 0.0335(12)
N11 0.049(3) 0.028(2) 0.043(3) -0.004(2) -0.006(2) 0.012(2)
N21 0.048(3) 0.042(3) 0.060(3) -0.011(3) 0.003(3) 0.005(2)
N31 0.046(3) 0.027(2) 0.042(3) -0.005(2) 0.000(2) 0.002(2)
N41 0.063(4) 0.035(3) 0.067(4) -0.013(3) -0.017(3) 0.011(3)
N51 0.047(3) 0.024(2) 0.042(3) 0.0062(19) 0.010(2) 0.005(2)
N61 0.047(3) 0.037(3) 0.079(4) 0.021(3) 0.013(3) 0.012(2)
C12 0.058(4) 0.028(3) 0.034(3) 0.003(2) -0.001(3) 0.008(3)
C13 0.084(5) 0.030(3) 0.054(4) 0.002(3) 0.015(4) 0.013(3)
C15 0.063(4) 0.027(3) 0.043(3) -0.003(2) 0.002(3) 0.014(3)
C22 0.052(4) 0.046(4) 0.046(3) -0.010(3) -0.005(3) 0.015(3)
C23 0.071(5) 0.041(4) 0.063(5) -0.009(3) 0.002(4) 0.016(3)
C24 0.081(6) 0.069(6) 0.062(5) -0.016(4) 0.020(4) 0.029(5)
C25 0.065(5) 0.067(5) 0.088(6) -0.015(5) 0.031(4) 0.011(4)
C26 0.055(4) 0.071(5) 0.077(5) -0.013(4) 0.018(4) -0.003(4)
C32 0.063(4) 0.038(3) 0.041(3) -0.009(3) -0.006(3) 0.004(3)
C34 0.070(4) 0.028(3) 0.052(4) -0.004(3) 0.008(3) 0.006(3)
C35 0.050(3) 0.025(3) 0.045(3) 0.002(2) 0.006(3) 0.002(2)
C42 0.066(4) 0.039(3) 0.056(4) -0.017(3) -0.014(3) 0.006(3)
C43 0.130(8) 0.039(4) 0.066(5) -0.018(4) -0.029(5) 0.013(5)
C44 0.169(11) 0.064(6) 0.100(8) -0.032(5) -0.096(8) 0.041(7)
C45 0.124(9) 0.060(6) 0.119(9) -0.034(6) -0.076(7) 0.039(6)
C46 0.075(5) 0.059(5) 0.084(6) -0.017(4) -0.036(5) 0.023(4)
C52 0.068(4) 0.035(3) 0.039(3) 0.005(3) 0.017(3) 0.010(3)
C54 0.100(6) 0.042(4) 0.038(3) 0.006(3) 0.012(3) 0.027(4)
C55 0.063(4) 0.030(3) 0.041(3) 0.008(2) 0.012(3) 0.008(3)
C62 0.067(4) 0.032(3) 0.060(4) 0.012(3) 0.028(4) 0.011(3)
C63 0.112(7) 0.040(4) 0.096(6) 0.018(4) 0.058(6) 0.028(4)
C64 0.104(7) 0.053(5) 0.106(8) 0.025(5) 0.041(6) 0.034(5)
C65 0.071(6) 0.058(5) 0.140(10) 0.052(6) 0.038(6) 0.034(4)
C66 0.055(4) 0.056(5) 0.097(6) 0.030(4) 0.010(4) 0.016(4)
Cl1 0.0581(10) 0.0464(9) 0.0577(10) 0.0026(7) 0.0134(8) 0.0153(8)
Cl2 0.127(2) 0.0640(14) 0.0535(12) 0.0103(10) -0.0069(12) -0.0055(13)
O102 0.172(10) 0.134(8) 0.228(14) -0.063(8) 0.116(10) -0.064(8)
N101 0.122(9) 0.136(11) 0.163(12) -0.041(10) 0.066(9) -0.014(9)
C103 0.129(12) 0.24(2) 0.121(12) -0.027(14) -0.050(10) -0.014(14)
O104 0.54(3) 0.122(10) 0.154(12) 0.031(9) 0.077(17) 0.044(14)
O21 0.30(2) 0.191(15) 0.30(2) -0.071(14) -0.157(18) 0.047(14)
O22 0.157(10) 0.106(8) 0.355(19) 0.090(10) 0.105(11) -0.002(7)
O23 0.45(3) 0.176(13) 0.263(17) 0.104(12) 0.219(18) 0.195(16)
O24 0.67(5) 0.170(14) 0.180(15) -0.082(12) 0.11(2) 0.03(2)
O11 0.128(7) 0.126(7) 0.141(8) -0.042(6) -0.021(6) 0.056(6)
O12 0.322(19) 0.066(7) 0.41(3) -0.037(10) 0.200(18) 0.007(9)
O13 0.39(2) 0.191(14) 0.28(2) -0.081(14) -0.165(19) 0.193(16)
O14 0.44(3) 0.49(4) 0.26(2) 0.20(2) 0.04(2) -0.24(3)
N201 0.33(3) 0.178(19) 0.28(3) 0.025(17) 0.10(3) -0.02(2)
O204 0.53(4) 0.139(12) 0.204(17) -0.051(11) 0.20(2) -0.065(18)
O202 0.190(12) 0.225(15) 0.156(12) -0.014(10) 0.028(10) -0.049(11)
C203 0.124(16) 0.88(8) 0.19(2) -0.23(4) 0.030(17) -0.02(3)

loop_
_atom_type_symbol
_atom_type_description
_atom_type_scat_dispersion_real
_atom_type_scat_dispersion_imag
_atom_type_scat_source
Co Co 0.3494 0.9721 'International Tables Vol C Tables 4.2.6.8 and 6.1.1.4'
S S 0.1246 0.1234 'International Tables Vol C Tables 4.2.6.8 and 6.1.1.4'
N N 0.0061 0.0033 'International Tables Vol C Tables 4.2.6.8 and 6.1.1.4'
C C 0.0033 0.0016 'International Tables Vol C Tables 4.2.6.8 and 6.1.1.4'
H H 0.0000 0.0000 'International Tables Vol C Tables 4.2.6.8 and 6.1.1.4'
Cl Cl 0.1484 0.1585 'International Tables Vol C Tables 4.2.6.8 and 6.1.1.4'
O O 0.0106 0.0060 'International Tables Vol C Tables 4.2.6.8 and 6.1.1.4'

loop_
_geom_angle_atom_site_label_1
_geom_angle_atom_site_label_2
_geom_angle_atom_site_label_3
_geom_angle
_geom_angle_site_symmetry_1
_geom_angle_site_symmetry_3
N21 Co1 N41 95.4(2) . .
N21 Co1 N51 86.9(2) . 2_556
N41 Co1 N51 175.1(2) . 2_556
N21 Co1 N31 172.7(2) . .
N41 Co1 N31 77.3(2) . .
N51 Co1 N31 100.40(18) 2_556 .
N21 Co1 N11 77.7(2) . .
N41 Co1 N11 85.0(2) . .
N51 Co1 N11 99.74(18) 2_556 .
N31 Co1 N11 100.6(2) . .
N21 Co1 N61 98.4(2) . 2_556
N41 Co1 N61 98.5(3) . 2_556
N51 Co1 N61 76.9(2) 2_556 2_556
N31 Co1 N61 83.6(2) . 2_556
N11 Co1 N61 175.1(2) . 2_556
C15 S14 C13 90.7(3) . .
C34 S33 C32 89.3(3) . .
C52 S53 C54 89.6(3) . .
C15 N11 C12 110.7(5) . .
C15 N11 Co1 111.8(5) . .
C12 N11 Co1 136.5(4) . .
C26 N21 C22 117.9(6) . .
C26 N21 Co1 126.1(5) . .
C22 N21 Co1 115.6(5) . .
C32 N31 C35 109.8(5) . .
C32 N31 Co1 112.0(4) . .
C35 N31 Co1 136.4(4) . .
C42 N41 C46 118.4(7) . .
C42 N41 Co1 115.9(5) . .
C46 N41 Co1 124.9(5) . .
C52 N51 C55 110.3(5) . .
C52 N51 Co1 112.5(4) . 2_556
C55 N51 Co1 136.3(4) . 2_556
C62 N61 C66 118.5(7) . .
C62 N61 Co1 114.5(4) . 2_556
C66 N61 Co1 126.0(6) . 2_556
C13 C12 N11 115.5(6) . .
C13 C12 C55 122.4(6) . .
N11 C12 C55 121.9(5) . .
C12 C13 S14 108.7(6) . .
N11 C15 C22 120.5(6) . .
N11 C15 S14 114.3(5) . .
C22 C15 S14 125.1(5) . .
N21 C22 C23 123.3(7) . .
N21 C22 C15 113.6(5) . .
C23 C22 C15 123.1(7) . .
C22 C23 C24 118.1(8) . .
C25 C24 C23 118.0(7) . .
C24 C25 C26 121.0(8) . .
N21 C26 C25 121.4(8) . .
N31 C32 C42 120.1(6) . .
N31 C32 S33 115.4(5) . .
C42 C32 S33 124.4(5) . .
C35 C34 S33 111.0(5) . .
C34 C35 N31 114.5(6) . .
C34 C35 C35 123.0(5) . 2_556
N31 C35 C35 122.4(5) . 2_556
N41 C42 C43 124.5(7) . .
N41 C42 C32 113.2(6) . .
C43 C42 C32 122.2(7) . .
C42 C43 C44 117.6(9) . .
C45 C44 C43 118.9(9) . .
C44 C45 C46 119.8(8) . .
N41 C46 C45 120.8(8) . .
N51 C52 C62 120.7(6) . .
N51 C52 S53 115.4(5) . .
C62 C52 S53 123.8(5) . .
C55 C54 S53 110.0(5) . .
C54 C55 N51 114.6(6) . .
C54 C55 C12 122.9(6) . .
N51 C55 C12 122.5(5) . .
N61 C62 C63 121.8(7) . .
N61 C62 C52 114.6(6) . .
C63 C62 C52 123.6(8) . .
C62 C63 C64 120.9(10) . .
C63 C64 C65 116.6(9) . .
C66 C65 C64 121.2(8) . .
N61 C66 C65 120.8(10) . .
O12 Cl1 O14 117.3(10) . .
O12 Cl1 O13 114.0(9) . .
O14 Cl1 O13 107.4(9) . .
O12 Cl1 O11 109.6(8) . .
O14 Cl1 O11 106.0(9) . .
O13 Cl1 O11 101.2(7) . .
O24 Cl2 O23 115.0(8) . .
O24 Cl2 O22 115.9(8) . .
O23 Cl2 O22 111.5(8) . .
O24 Cl2 O21 106.3(10) . .
O23 Cl2 O21 103.3(9) . .
O22 Cl2 O21 103.1(8) . .
C103 N101 O102 133(2) . .
C103 N101 O104 122.8(18) . .
O102 N101 O104 102.7(16) . .
C203 N201 O204 44.6(15) . .
C203 O204 O202 112(3) . .
C203 O204 N201 54.3(16) . .
O202 O204 N201 66.3(17) . .
O204 C203 N201 81(2) . .

loop_
_geom_bond_atom_site_label_1
_geom_bond_atom_site_label_2
_geom_bond_distance
_geom_bond_site_symmetry_2
Co1 N21 2.130(5) .
Co1 N41 2.138(6) .
Co1 N51 2.143(5) 2_556
Co1 N31 2.150(5) .
Co1 N11 2.161(5) .
Co1 N61 2.182(6) 2_556
S14 C15 1.696(7) .
S14 C13 1.730(7) .
S33 C34 1.705(7) .
S33 C32 1.710(7) .
S53 C52 1.698(7) .
S53 C54 1.733(7) .
N11 C15 1.328(7) .
N11 C12 1.377(9) .
N21 C26 1.328(10) .
N21 C22 1.351(9) .
N31 C32 1.318(8) .
N31 C35 1.389(7) .
N41 C42 1.321(9) .
N41 C46 1.349(9) .
N51 C52 1.323(8) .
N51 C55 1.392(7) .
N51 Co1 2.143(5) 2_556
N61 C62 1.320(10) .
N61 C66 1.352(9) .
N61 Co1 2.182(6) 2_556
C12 C13 1.369(9) .
C12 C55 1.459(8) .
C15 C22 1.467(10) .
C22 C23 1.366(9) .
C23 C24 1.407(12) .
C24 C25 1.346(13) .
C25 C26 1.385(11) .
C32 C42 1.478(9) .
C34 C35 1.361(9) .
C35 C35 1.455(12) 2_556
C42 C43 1.364(11) .
C43 C44 1.401(12) .
C44 C45 1.367(16) .
C45 C46 1.395(13) .
C52 C62 1.456(9) .
C54 C55 1.362(9) .
C62 C63 1.358(10) .
C63 C64 1.378(13) .
C64 C65 1.356(15) .
C65 C66 1.368(14) .
Cl1 O12 1.250(9) .
Cl1 O14 1.273(10) .
Cl1 O13 1.331(10) .
Cl1 O11 1.362(7) .
Cl2 O24 1.240(11) .
Cl2 O23 1.322(9) .
Cl2 O22 1.334(8) .
Cl2 O21 1.354(10) .
O102 N101 1.197(15) .
N101 C103 1.173(18) .
N101 O104 1.547(19) .
N201 C203 1.46(3) .
N201 O204 1.77(3) .
O204 C203 1.26(3) .
O204 O202 1.66(3) .
